data_4508404
loop_
_publ_author_name
'Khan, M. Ishaque'
'Putrevu, Naga Ravikanth'
'Ayesh, Samar'
'Yohannes, Elizabeth H.'
'Cage, Brant'
'Doedens, Robert J.'

_publ_section_title
;
 Crystalline Framework Material Containing Arrays of Vanadium Oxide
 Nanoclusters: A Polyoxovanadate Framework with Room Temperature
 NOxSensing Properties
;
_journal_issue 11
_journal_name_full 'Crystal Growth &amp; Design'
_journal_page_first 4667
_journal_paper_doi 10.1021/cg4007444
_journal_volume 13
_journal_year 2013
_chemical_formula_moiety 'Cd3 H24 O54 V18, (S O4)0.5, (V O4)0.5, (H2 O)24'
_chemical_formula_sum 'Cd3 H72 O82 S0.5 V18.5'
_chemical_formula_weight 2680.20
_chemical_name_systematic
; 
 ? 
;
_space_group_IT_number 229
_symmetry_cell_setting cubic
_symmetry_space_group_name_Hall '-I 4 2 3'
_symmetry_space_group_name_H-M 'I m -3 m'
_atom_sites_solution_hydrogens geom
_atom_sites_solution_primary direct
_atom_sites_solution_secondary difmap
_audit_creation_method SHELXL-97
_cell_angle_alpha 90.00
_cell_angle_beta 90.00
_cell_angle_gamma 90.00
_cell_formula_units_Z 2
_cell_length_a 15.675(2)
_cell_length_b 15.675(2)
_cell_length_c 15.675(2)
_cell_measurement_reflns_used 8192
_cell_measurement_temperature 163(2)
_cell_measurement_theta_max 28.3
_cell_measurement_theta_min 2.0
_cell_volume 3851.4(9)
_computing_cell_refinement 'Bruker SMART/SAINT'
_computing_data_collection 'Bruker SMART'
_computing_data_reduction 'Bruker SHELXTL'
_computing_molecular_graphics 'Bruker SHELXTL'
_computing_publication_material 'Bruker SHELXTL'
_computing_structure_refinement 'SHELXL-97 (Sheldrick, 2008)'
_computing_structure_solution 'SHELXS-97 (Sheldrick, 2008)'
_diffrn_ambient_temperature 163(2)
_diffrn_measured_fraction_theta_full 0.996
_diffrn_measured_fraction_theta_max 0.996
_diffrn_measurement_device_type 'CCD area detector'
_diffrn_measurement_method '20s frames at 0.3 deg increments in \w'
_diffrn_radiation_monochromator graphite
_diffrn_radiation_source 'fine-focus sealed tube'
_diffrn_radiation_type MoK\a
_diffrn_radiation_wavelength 0.71073
_diffrn_reflns_av_R_equivalents 0.0252
_diffrn_reflns_av_sigmaI/netI 0.0083
_diffrn_reflns_limit_h_max 20
_diffrn_reflns_limit_h_min -11
_diffrn_reflns_limit_k_max 20
_diffrn_reflns_limit_k_min -20
_diffrn_reflns_limit_l_max 18
_diffrn_reflns_limit_l_min -20
_diffrn_reflns_number 12670
_diffrn_reflns_theta_full 28.32
_diffrn_reflns_theta_max 28.32
_diffrn_reflns_theta_min 1.84
_exptl_absorpt_coefficient_mu 3.075
_exptl_absorpt_correction_T_max 0.694
_exptl_absorpt_correction_T_min 0.597
_exptl_absorpt_correction_type empirical
_exptl_absorpt_process_details 'SADABS (Sheldrick, 1997)'
_exptl_crystal_colour 'dark green'
_exptl_crystal_density_diffrn 2.311
_exptl_crystal_density_meas ?
_exptl_crystal_density_method 'not measured'
_exptl_crystal_description prism
_exptl_crystal_F_000 2611
_exptl_crystal_size_max 0.25
_exptl_crystal_size_mid 0.23
_exptl_crystal_size_min 0.20
_refine_diff_density_max 1.715
_refine_diff_density_min -1.912
_refine_diff_density_rms 0.168
_refine_ls_extinction_method none
_refine_ls_goodness_of_fit_ref 1.239
_refine_ls_hydrogen_treatment noref
_refine_ls_matrix_type full
_refine_ls_number_parameters 38
_refine_ls_number_reflns 512
_refine_ls_number_restraints 0
_refine_ls_restrained_S_all 1.239
_refine_ls_R_factor_all 0.0384
_refine_ls_R_factor_gt 0.0378
_refine_ls_shift/su_max 0.006
_refine_ls_shift/su_mean 0.001
_refine_ls_structure_factor_coef Fsqd
_refine_ls_weighting_details 'calc w=1/[\s^2^(Fo^2^)+(0.054P)^2^+42.0P] where P=(Fo^2^+2Fc^2^)/3'
_refine_ls_weighting_scheme calc
_refine_ls_wR_factor_gt 0.1130
_refine_ls_wR_factor_ref 0.1134
_reflns_number_gt 505
_reflns_number_total 512
_reflns_threshold_expression >2sigma(I)
_cod_data_source_file cg4007444_si_002.cif
_cod_data_source_block isk15
_cod_depositor_comments
;
The following automatic conversions were performed:

'_symmetry_cell_setting' value 'Cubic' changed to 'cubic' according
to /home/saulius/struct/CIF-dictionaries/cif_core.dic dictionary
named 'cif_core.dic' version 2.4.2 from 2011-04-26.

Automatic conversion script
Id: cif_fix_values 1891 2012-01-12 08:04:46Z andrius 

The following automatic conversions were performed:

'_exptl_crystal_density_meas' value 'none' was changed to '?' - the
value is perceived as not measured.

Automatic conversion script
Id: cif_fix_values 3008 2015-01-20 13:52:24Z robertas 
;
_cod_original_cell_volume 3851.4(15)
_cod_original_sg_symbol_H-M Im-3m
_cod_original_formula_sum 'Cd3 H72 O82 S0.50 V18.50'
_cod_database_code 4508404

loop_
_symmetry_equiv_pos_as_xyz
'x, y, z'
'-x, -y, z'
'-x, y, -z'
'x, -y, -z'
'z, x, y'
'z, -x, -y'
'-z, -x, y'
'-z, x, -y'
'y, z, x'
'-y, z, -x'
'y, -z, -x'
'-y, -z, x'
'y, x, -z'
'-y, -x, -z'
'y, -x, z'
'-y, x, z'
'x, z, -y'
'-x, z, y'
'-x, -z, -y'
'x, -z, y'
'z, y, -x'
'z, -y, x'
'-z, y, x'
'-z, -y, -x'
'x+1/2, y+1/2, z+1/2'
'-x+1/2, -y+1/2, z+1/2'
'-x+1/2, y+1/2, -z+1/2'
'x+1/2, -y+1/2, -z+1/2'
'z+1/2, x+1/2, y+1/2'
'z+1/2, -x+1/2, -y+1/2'
'-z+1/2, -x+1/2, y+1/2'
'-z+1/2, x+1/2, -y+1/2'
'y+1/2, z+1/2, x+1/2'
'-y+1/2, z+1/2, -x+1/2'
'y+1/2, -z+1/2, -x+1/2'
'-y+1/2, -z+1/2, x+1/2'
'y+1/2, x+1/2, -z+1/2'
'-y+1/2, -x+1/2, -z+1/2'
'y+1/2, -x+1/2, z+1/2'
'-y+1/2, x+1/2, z+1/2'
'x+1/2, z+1/2, -y+1/2'
'-x+1/2, z+1/2, y+1/2'
'-x+1/2, -z+1/2, -y+1/2'
'x+1/2, -z+1/2, y+1/2'
'z+1/2, y+1/2, -x+1/2'
'z+1/2, -y+1/2, x+1/2'
'-z+1/2, y+1/2, x+1/2'
'-z+1/2, -y+1/2, -x+1/2'
'-x, -y, -z'
'x, y, -z'
'x, -y, z'
'-x, y, z'
'-z, -x, -y'
'-z, x, y'
'z, x, -y'
'z, -x, y'
'-y, -z, -x'
'y, -z, x'
'-y, z, x'
'y, z, -x'
'-y, -x, z'
'y, x, z'
'-y, x, -z'
'y, -x, -z'
'-x, -z, y'
'x, -z, -y'
'x, z, y'
'-x, z, -y'
'-z, -y, x'
'-z, y, -x'
'z, -y, -x'
'z, y, x'
'-x+1/2, -y+1/2, -z+1/2'
'x+1/2, y+1/2, -z+1/2'
'x+1/2, -y+1/2, z+1/2'
'-x+1/2, y+1/2, z+1/2'
'-z+1/2, -x+1/2, -y+1/2'
'-z+1/2, x+1/2, y+1/2'
'z+1/2, x+1/2, -y+1/2'
'z+1/2, -x+1/2, y+1/2'
'-y+1/2, -z+1/2, -x+1/2'
'y+1/2, -z+1/2, x+1/2'
'-y+1/2, z+1/2, x+1/2'
'y+1/2, z+1/2, -x+1/2'
'-y+1/2, -x+1/2, z+1/2'
'y+1/2, x+1/2, z+1/2'
'-y+1/2, x+1/2, -z+1/2'
'y+1/2, -x+1/2, -z+1/2'
'-x+1/2, -z+1/2, y+1/2'
'x+1/2, -z+1/2, -y+1/2'
'x+1/2, z+1/2, y+1/2'
'-x+1/2, z+1/2, -y+1/2'
'-z+1/2, -y+1/2, x+1/2'
'-z+1/2, y+1/2, -x+1/2'
'z+1/2, -y+1/2, -x+1/2'
'z+1/2, y+1/2, x+1/2'

loop_
_atom_site_label
_atom_site_type_symbol
_atom_site_fract_x
_atom_site_fract_y
_atom_site_fract_z
_atom_site_U_iso_or_equiv
_atom_site_adp_type
_atom_site_occupancy
_atom_site_symmetry_multiplicity
_atom_site_calc_flag
_atom_site_refinement_flags
Cd1 Cd 0.5000 0.0000 0.0000 0.0155(3) Uani 1 16 d S
V1 V 0.16517(5) 0.16517(5) 0.0000 0.0076(3) Uani 1 4 d S
V2 V 0.25439(10) 0.0000 0.0000 0.0113(4) Uani 1 8 d S
V3 V 0.0000 0.0000 0.0000 0.0093(9) Uiso 0.50 48 d SP
S1 S 0.0000 0.0000 0.0000 0.0093(9) Uiso 0.50 48 d SP
O1 O 0.08154(19) 0.08154(19) 0.2097(3) 0.0244(9) Uani 1 2 d S
O2 O 0.2371(2) 0.2371(2) 0.0000 0.0164(10) Uani 1 4 d S
O3 O 0.3579(5) 0.0000 0.0000 0.0206(16) Uani 1 8 d S
O4 O 0.0573(5) 0.0573(5) 0.0573(5) 0.018(2) Uani 0.50 6 d SP
O5 O 0.3382(2) 0.3382(2) 0.1475(3) 0.0254(9) Uani 1 2 d S
H5A H 0.3614 0.3614 0.1907 0.040 Uiso 1 2 d S
H5B H 0.2878 0.3580 0.1512 0.040 Uiso 0.50 1 d P
O6A O 0.5000 -0.1029(7) -0.1029(7) 0.025(3) Uiso 0.40 4 d SP
O6B O 0.5000 -0.1332(9) -0.0626(9) 0.024(3) Uiso 0.30 2 d SP

loop_
_atom_site_aniso_label
_atom_site_aniso_U_11
_atom_site_aniso_U_22
_atom_site_aniso_U_33
_atom_site_aniso_U_23
_atom_site_aniso_U_13
_atom_site_aniso_U_12
Cd1 0.0063(5) 0.0202(4) 0.0202(4) 0.000 0.000 0.000
V1 0.0069(4) 0.0069(4) 0.0090(5) 0.000 0.000 -0.0015(4)
V2 0.0059(7) 0.0140(5) 0.0140(5) 0.000 0.000 0.000
O1 0.0179(12) 0.0179(12) 0.037(2) 0.0167(13) 0.0167(13) 0.0100(15)
O2 0.0125(15) 0.0125(15) 0.024(3) 0.000 0.000 -0.0028(18)
O3 0.010(3) 0.026(3) 0.026(3) 0.000 0.000 0.000
O4 0.018(2) 0.018(2) 0.018(2) 0.000(3) 0.000(3) 0.000(3)
O5 0.0270(14) 0.0270(14) 0.022(2) -0.0045(12) -0.0045(12) -0.0035(17)

loop_
_atom_type_symbol
_atom_type_description
_atom_type_scat_dispersion_real
_atom_type_scat_dispersion_imag
_atom_type_scat_source
Cd Cd -0.8075 1.2024 'International Tables Vol C Tables 4.2.6.8 and 6.1.1.4'
H H 0.0000 0.0000 'International Tables Vol C Tables 4.2.6.8 and 6.1.1.4'
O O 0.0106 0.0060 'International Tables Vol C Tables 4.2.6.8 and 6.1.1.4'
S S 0.1246 0.1234 'International Tables Vol C Tables 4.2.6.8 and 6.1.1.4'
V V 0.3005 0.5294 'International Tables Vol C Tables 4.2.6.8 and 6.1.1.4'

loop_
_geom_angle_atom_site_label_1
_geom_angle_atom_site_label_2
_geom_angle_atom_site_label_3
_geom_angle
_geom_angle_site_symmetry_1
_geom_angle_site_symmetry_3
O3 Cd1 O3 180.0 . 49_655
O3 Cd1 O6A 90.0 . .
O3 Cd1 O6B 90.0 . .
O6A Cd1 O6B 70.2(3) 50 .
O6A Cd1 O6B 160.2(3) . 66
O6B Cd1 O6B 140.4(7) . 66
O6B Cd1 O6B 129.6(7) . 2_655
O2 V1 O1 102.77(14) . 60
O1 V1 O1 81.4(2) 60 9
O1 V1 O1 154.5(3) 55 9
O1 V1 O1 92.9(2) 9 5
O2 V1 O4 159.4(2) . .
O1 V1 O4 91.3(2) 60 .
O1 V1 O4 64.12(19) 5 .
O2 V1 V2 106.62(3) . .
O1 V1 V2 129.16(11) 9 .
O1 V1 V2 40.71(11) 5 .
V2 V1 V2 146.75(7) 5 .
O3 V2 O1 111.18(15) . 6
O1 V2 O1 137.6(3) 6 5
O1 V2 O1 82.50(10) 5 56
O3 V2 V1 118.38(3) . .
O1 V2 V1 114.11(12) 6 .
O1 V2 V1 41.25(5) 5 .
V1 V2 V1 76.95(3) 11 .
V1 V2 V1 123.25(7) 51 .
O3 V2 O4 157.6(2) . .
O1 V2 O4 91.2(3) 6 .
O1 V2 O4 46.5(3) 5 .
O1 V2 O4 70.48(14) 56 .
V1 V2 O4 78.30(17) 11 .
V1 V2 O4 47.45(12) . .
O4 V3 O4 180.0(14) 49 .
O4 V3 O4 109.5 . 2
O4 V3 O4 70.5 . 50
O4 S1 O4 180.0(14) 49 .
O4 S1 O4 109.5 . 2
O4 S1 O4 70.5 . 50
V2 O1 V1 98.03(13) 9 5
V1 O1 V1 138.2(2) 9 5
V2 O1 O4 98.5(3) 9 .
V1 O1 O4 69.81(13) 5 .
V2 O3 Cd1 180.0 . .
S1 O4 O1 137.9(2) . .
S1 O4 V1 124.1(2) . .
O1 O4 V1 98.0(5) . .
S1 O4 V2 102.9(2) . .
O1 O4 V2 99.3(3) . .
V1 O4 V2 58.09(9) . .

loop_
_geom_bond_atom_site_label_1
_geom_bond_atom_site_label_2
_geom_bond_distance
_geom_bond_site_symmetry_2
Cd1 O3 2.228(8) .
Cd1 O6A 2.282(16) .
Cd1 O6B 2.307(14) .
V1 O2 1.594(5) .
V1 O1 1.9595(16) 5
V1 O4 2.554(8) .
V1 V2 2.9426(9) 5
V2 O3 1.622(8) .
V2 O1 1.938(4) 5
V2 O4 3.340(3) .
V3 O4 1.557(13) .
S1 O4 1.557(13) .
O1 O4 2.448(11) .
O4 O4 1.798(15) 50
O6A O6B 0.790(14) .
O6A O6B 0.790(14) 18_655
O6B O6B 1.56(3) 18_655
